data_7713818
loop_
_publ_author_name
'Carbonel, Halen'
'Mikulski, Timothy D.'
'Nugraha, Kahargyan'
'Johnston, James'
'Wang, Yichun'
'Brown, Seth N.'

_publ_section_title
;
 Optically active bis(aminophenols) and their metal complexes
;
_journal_name_full 'Dalton Transactions'
_journal_paper_doi 10.1039/D3DT02436A
_journal_year 2023
_chemical_absolute_configuration rmad
_chemical_formula_moiety 'C18 H20 N2 O4'
_chemical_formula_sum 'C18 H20 N2 O4'
_chemical_formula_weight 328.36
_chemical_melting_point 383
_chemical_name_common (R,R)-2,3-Dianthraniloylbutane
_chemical_name_systematic
; 
 (R,R)-2,3-Dianthraniloylbutane
;
_space_group_crystal_system orthorhombic
_space_group_IT_number 18
_space_group_name_Hall 'P 2 2ab'
_space_group_name_H-M_alt 'P 21 21 2'
_atom_sites_solution_hydrogens difmap
_atom_sites_solution_primary direct
_audit_creation_method SHELXL-2013
_audit_update_record
;
2023-07-14 deposited with the CCDC.	2023-08-28 downloaded from the CCDC.
;
_cell_angle_alpha 90
_cell_angle_beta 90
_cell_angle_gamma 90
_cell_formula_units_Z 4
_cell_length_a 13.6305(5)
_cell_length_b 9.5069(3)
_cell_length_c 12.8227(4)
_cell_measurement_reflns_used 9462
_cell_measurement_temperature 120(2)
_cell_measurement_theta_max 72.34
_cell_measurement_theta_min 3.45
_cell_volume 1661.61(10)
_computing_cell_refinement 'Bruker SAINT'
_computing_data_collection 'Bruker APEX2'
_computing_data_reduction 'Bruker SAINT'
_computing_molecular_graphics 'Bruker SHELXTL'
_computing_publication_material 'Bruker SHELXTL'
_computing_structure_refinement 'SHELXL-2013 (Sheldrick, 2013)'
_computing_structure_solution 'SHELXS-97 (Sheldrick 2008)'
_diffrn_ambient_temperature 120(2)
_diffrn_detector_area_resol_mean 8.33
_diffrn_measured_fraction_theta_full 1.000
_diffrn_measured_fraction_theta_max 1.000
_diffrn_measurement_device_type 'Bruker APEX-II CCD'
_diffrn_measurement_method '\f and \w scans'
_diffrn_radiation_type CuK\a
_diffrn_radiation_wavelength 1.54178
_diffrn_reflns_av_R_equivalents 0.0259
_diffrn_reflns_av_unetI/netI 0.0127
_diffrn_reflns_Laue_measured_fraction_full 1.000
_diffrn_reflns_Laue_measured_fraction_max 1.000
_diffrn_reflns_limit_h_max 16
_diffrn_reflns_limit_h_min -16
_diffrn_reflns_limit_k_max 11
_diffrn_reflns_limit_k_min -11
_diffrn_reflns_limit_l_max 15
_diffrn_reflns_limit_l_min -15
_diffrn_reflns_number 29865
_diffrn_reflns_point_group_measured_fraction_full 1.000
_diffrn_reflns_point_group_measured_fraction_max 1.000
_diffrn_reflns_theta_full 67.679
_diffrn_reflns_theta_max 72.352
_diffrn_reflns_theta_min 3.447
_diffrn_source 'fine-focus sealed tube'
_exptl_absorpt_coefficient_mu 0.769
_exptl_absorpt_correction_T_max 0.9883
_exptl_absorpt_correction_T_min 0.8793
_exptl_absorpt_correction_type numerical
_exptl_absorpt_process_details
; 
 SADABS 2016/2: Krause, L., Herbst-Irmer, R., Sheldrick G.M. & Stalke D., 
 J. Appl. Cryst. 48 (2015) 3-10 
;
_exptl_crystal_colour colourless
_exptl_crystal_density_diffrn 1.313
_exptl_crystal_density_method 'not measured'
_exptl_crystal_description tablet
_exptl_crystal_F_000 696
_exptl_crystal_recrystallization_method
'Crystals were grown by dissolving crude product in methanol and allowingto stand at room temperature.'
_exptl_crystal_size_max 0.253
_exptl_crystal_size_mid 0.138
_exptl_crystal_size_min 0.054
_exptl_transmission_factor_max 0.9883
_exptl_transmission_factor_min 0.8793
_refine_diff_density_max 0.191
_refine_diff_density_min -0.148
_refine_diff_density_rms 0.031
_refine_ls_abs_structure_details
; 
 Flack x determined using 1379 quotients [(I+)-(I-)]/[(I+)+(I-)] 
 (Parsons and Flack (2004), Acta Cryst. A60, s61). 
;
_refine_ls_abs_structure_Flack 0.08(3)
_refine_ls_extinction_method none
_refine_ls_goodness_of_fit_ref 1.050
_refine_ls_hydrogen_treatment refall
_refine_ls_matrix_type full
_refine_ls_number_parameters 297
_refine_ls_number_reflns 3283
_refine_ls_number_restraints 0
_refine_ls_restrained_S_all 1.050
_refine_ls_R_factor_all 0.0252
_refine_ls_R_factor_gt 0.0250
_refine_ls_shift/su_max 0.000
_refine_ls_shift/su_mean 0.000
_refine_ls_structure_factor_coef Fsqd
_refine_ls_weighting_details 'w=1/[\s^2^(Fo^2^)+(0.0535P)^2^+0.1690P] where P=(Fo^2^+2Fc^2^)/3'
_refine_ls_weighting_scheme calc
_refine_ls_wR_factor_gt 0.0743
_refine_ls_wR_factor_ref 0.0744
_reflns_Friedel_coverage 0.739
_reflns_Friedel_fraction_full 1.000
_reflns_Friedel_fraction_max 1.000
_reflns_number_gt 3250
_reflns_number_total 3283
_reflns_threshold_expression 'I > 2\s(I)'
_cod_data_source_file d3dt02436a2.cif
_cod_data_source_block dab2
_cod_database_code 7713818
_shelx_space_group_comment
; 
The symmetry employed for this shelxl refinement is uniquely defined 
by the following loop, which should always be used as a source of 
symmetry information in preference to the above space-group names. 
They are only intended as comments. 
;
_shelx_estimated_absorpt_t_min 0.829
_shelx_estimated_absorpt_t_max 0.960
_shelxl_version_number 2013-4

loop_
_space_group_symop_operation_xyz
'x, y, z'
'-x, -y, z'
'-x+1/2, y+1/2, -z'
'x+1/2, -y+1/2, -z'

loop_
_atom_site_label
_atom_site_type_symbol
_atom_site_fract_x
_atom_site_fract_y
_atom_site_fract_z
_atom_site_U_iso_or_equiv
_atom_site_adp_type
_atom_site_occupancy
_atom_site_site_symmetry_order
_atom_site_calc_flag
_atom_site_refinement_flags_posn
_atom_site_refinement_flags_adp
_atom_site_refinement_flags_occupancy
_atom_site_disorder_assembly
_atom_site_disorder_group
N1 N 0.60767(11) 0.41510(16) 0.25815(11) 0.0281(3) Uani 1 1 d . . . . .
C18 C 0.60417(12) -0.05251(16) -0.10852(12) 0.0239(3) Uani 1 1 d . . . . .
N2 N 0.89197(11) 0.41014(15) 0.68922(11) 0.0283(3) Uani 1 1 d . . . . .
C28 C 1.09987(14) 0.06958(19) 0.31786(14) 0.0319(4) Uani 1 1 d . . . . .
C10 C 0.55613(10) 0.00713(15) -0.01185(11) 0.0196(3) Uani 1 1 d . . . . .
O11 O 0.57181(9) 0.16259(11) 0.16410(9) 0.0268(3) Uani 1 1 d . . . . .
C11 C 0.61598(10) 0.37106(15) 0.07023(11) 0.0189(3) Uani 1 1 d . . . . .
O12 O 0.57950(7) 0.15657(10) -0.01095(8) 0.0207(2) Uani 1 1 d . . . . .
C12 C 0.62243(10) 0.45993(15) 0.15894(12) 0.0205(3) Uani 1 1 d . . . . .
C13 C 0.64895(11) 0.60225(16) 0.14252(13) 0.0234(3) Uani 1 1 d . . . . .
C14 C 0.66949(11) 0.65245(16) 0.04490(14) 0.0249(3) Uani 1 1 d . . . . .
C15 C 0.66412(12) 0.56488(17) -0.04260(13) 0.0262(3) Uani 1 1 d . . . . .
C16 C 0.63694(11) 0.42616(16) -0.02894(12) 0.0226(3) Uani 1 1 d . . . . .
C17 C 0.58724(10) 0.22226(15) 0.08163(12) 0.0192(3) Uani 1 1 d . . . . .
C20 C 1.03586(12) 0.06184(15) 0.41421(12) 0.0248(3) Uani 1 1 d . . . . .
O21 O 0.96416(9) 0.17815(12) 0.58974(9) 0.0268(3) Uani 1 1 d . . . . .
C21 C 0.89694(11) 0.37638(14) 0.49980(12) 0.0209(3) Uani 1 1 d . . . . .
O22 O 0.97878(9) 0.19107(11) 0.41540(8) 0.0255(3) Uani 1 1 d . . . . .
C22 C 0.87381(11) 0.45579(15) 0.58964(12) 0.0222(3) Uani 1 1 d . . . . .
C23 C 0.82719(12) 0.58695(17) 0.57526(13) 0.0271(3) Uani 1 1 d . . . . .
C24 C 0.80291(12) 0.63485(18) 0.47777(14) 0.0297(4) Uani 1 1 d . . . . .
C25 C 0.82356(13) 0.55467(18) 0.38913(14) 0.0306(4) Uani 1 1 d . . . . .
C26 C 0.87109(12) 0.42796(17) 0.40065(12) 0.0258(3) Uani 1 1 d . . . . .
C27 C 0.94877(11) 0.24062(16) 0.50867(12) 0.0211(3) Uani 1 1 d . . . . .
H1B H 0.6014(18) 0.481(3) 0.3067(18) 0.042(6) Uiso 1 1 d . . . . .
H10 H 0.5826(13) -0.0356(18) 0.0517(13) 0.013(4) Uiso 1 1 d . . . . .
H16 H 0.6345(14) 0.365(2) -0.0887(16) 0.025(5) Uiso 1 1 d . . . . .
H20 H 1.0743(15) 0.060(2) 0.4770(15) 0.024(5) Uiso 1 1 d . . . . .
H2A H 0.9370(18) 0.338(3) 0.6991(18) 0.040(6) Uiso 1 1 d . . . . .
H2B H 0.8940(18) 0.479(3) 0.7400(19) 0.044(6) Uiso 1 1 d . . . . .
H18C H 0.5861(14) 0.008(2) -0.1703(14) 0.022(4) Uiso 1 1 d . . . . .
H15 H 0.6809(17) 0.600(2) -0.1132(18) 0.035(6) Uiso 1 1 d . . . . .
H1A H 0.5821(17) 0.334(3) 0.2671(19) 0.040(6) Uiso 1 1 d . . . . .
H18B H 0.5827(16) -0.147(2) -0.1191(16) 0.032(5) Uiso 1 1 d . . . . .
H14 H 0.6875(15) 0.747(2) 0.0373(15) 0.030(5) Uiso 1 1 d . . . . .
H13 H 0.6528(15) 0.659(2) 0.1999(16) 0.030(5) Uiso 1 1 d . . . . .
H25 H 0.8057(15) 0.590(2) 0.3211(17) 0.031(5) Uiso 1 1 d . . . . .
H28C H 1.0594(17) 0.085(3) 0.2569(18) 0.039(6) Uiso 1 1 d . . . . .
H26 H 0.8865(16) 0.370(2) 0.3446(18) 0.034(5) Uiso 1 1 d . . . . .
H28B H 1.1490(18) 0.142(3) 0.3258(18) 0.042(6) Uiso 1 1 d . . . . .
H28A H 1.1341(16) -0.022(3) 0.3061(18) 0.039(6) Uiso 1 1 d . . . . .
H23 H 0.8174(16) 0.642(2) 0.6375(18) 0.035(5) Uiso 1 1 d . . . . .
H18A H 0.6753(17) -0.055(2) -0.0988(17) 0.034(5) Uiso 1 1 d . . . . .
H24 H 0.7732(17) 0.722(3) 0.4708(17) 0.041(6) Uiso 1 1 d . . . . .

loop_
_atom_site_aniso_label
_atom_site_aniso_U_11
_atom_site_aniso_U_22
_atom_site_aniso_U_33
_atom_site_aniso_U_23
_atom_site_aniso_U_13
_atom_site_aniso_U_12
N1 0.0399(8) 0.0229(7) 0.0215(6) -0.0038(6) 0.0035(6) -0.0069(6)
C18 0.0250(7) 0.0196(7) 0.0272(8) -0.0024(6) 0.0039(6) -0.0020(6)
N2 0.0413(8) 0.0218(6) 0.0219(6) -0.0037(6) 0.0003(6) 0.0024(6)
C28 0.0395(9) 0.0284(8) 0.0279(8) 0.0015(7) 0.0079(7) 0.0021(8)
C10 0.0228(7) 0.0142(6) 0.0218(6) 0.0008(6) -0.0017(6) -0.0014(5)
O11 0.0404(6) 0.0185(5) 0.0215(5) 0.0025(4) 0.0010(4) -0.0056(4)
C11 0.0179(6) 0.0166(6) 0.0223(7) 0.0008(6) -0.0007(5) -0.0002(5)
O12 0.0259(5) 0.0154(5) 0.0207(5) 0.0002(4) -0.0006(4) -0.0034(4)
C12 0.0178(6) 0.0208(7) 0.0229(7) -0.0017(6) 0.0002(5) 0.0001(5)
C13 0.0212(7) 0.0182(7) 0.0307(8) -0.0054(6) -0.0006(6) 0.0003(5)
C14 0.0238(7) 0.0143(6) 0.0367(8) 0.0028(6) -0.0014(6) -0.0005(6)
C15 0.0314(8) 0.0206(7) 0.0268(7) 0.0051(6) 0.0008(6) -0.0014(6)
C16 0.0275(7) 0.0187(7) 0.0216(7) 0.0010(6) -0.0014(6) -0.0001(6)
C17 0.0196(6) 0.0175(7) 0.0205(6) -0.0014(5) -0.0009(5) -0.0005(5)
C20 0.0327(8) 0.0198(7) 0.0218(7) -0.0005(6) -0.0001(6) 0.0057(7)
O21 0.0379(6) 0.0220(5) 0.0205(5) 0.0015(4) -0.0020(4) 0.0044(5)
C21 0.0230(6) 0.0166(6) 0.0232(7) -0.0001(6) -0.0007(6) -0.0023(5)
O22 0.0373(6) 0.0191(5) 0.0201(5) 0.0017(4) -0.0005(5) 0.0065(4)
C22 0.0234(7) 0.0181(6) 0.0252(7) -0.0002(6) 0.0008(6) -0.0041(5)
C23 0.0287(7) 0.0206(7) 0.0320(8) -0.0034(7) 0.0042(6) 0.0007(6)
C24 0.0289(7) 0.0208(7) 0.0395(9) 0.0044(7) 0.0022(7) 0.0062(6)
C25 0.0332(8) 0.0286(8) 0.0300(8) 0.0047(7) -0.0040(7) 0.0062(7)
C26 0.0305(7) 0.0224(7) 0.0244(7) -0.0002(6) -0.0028(6) 0.0011(6)
C27 0.0252(7) 0.0180(6) 0.0199(6) -0.0007(6) -0.0012(6) -0.0019(6)

loop_
_atom_type_symbol
_atom_type_description
_atom_type_scat_dispersion_real
_atom_type_scat_dispersion_imag
_atom_type_scat_source
C C 0.0181 0.0091 'International Tables Vol C Tables 4.2.6.8 and 6.1.1.4'
H H 0.0000 0.0000 'International Tables Vol C Tables 4.2.6.8 and 6.1.1.4'
N N 0.0311 0.0180 'International Tables Vol C Tables 4.2.6.8 and 6.1.1.4'
O O 0.0492 0.0322 'International Tables Vol C Tables 4.2.6.8 and 6.1.1.4'

loop_
_geom_angle_atom_site_label_1
_geom_angle_atom_site_label_2
_geom_angle_atom_site_label_3
_geom_angle
_geom_angle_site_symmetry_1
_geom_angle_site_symmetry_3
_geom_angle_publ_flag
C12 N1 H1B 117.0(16) . . ?
C12 N1 H1A 118.0(16) . . ?
H1B N1 H1A 120(2) . . ?
C10 C18 H18C 108.8(11) . . ?
C10 C18 H18B 109.7(13) . . ?
H18C C18 H18B 110.6(16) . . ?
C10 C18 H18A 109.5(13) . . ?
H18C C18 H18A 110.7(16) . . ?
H18B C18 H18A 107.5(17) . . ?
C22 N2 H2A 118.7(14) . . ?
C22 N2 H2B 115.9(15) . . ?
H2A N2 H2B 114(2) . . ?
C20 C28 H28C 109.8(13) . . ?
C20 C28 H28B 110.4(14) . . ?
H28C C28 H28B 112(2) . . ?
C20 C28 H28A 110.5(13) . . ?
H28C C28 H28A 106.0(19) . . ?
H28B C28 H28A 108.3(18) . . ?
O12 C10 C18 106.11(11) . . ?
O12 C10 C10 107.70(14) . 2_655 ?
C18 C10 C10 113.47(10) . 2_655 ?
O12 C10 H10 108.5(10) . . ?
C18 C10 H10 111.5(10) . . ?
C10 C10 H10 109.3(10) 2_655 . ?
C16 C11 C12 119.40(13) . . ?
C16 C11 C17 120.10(13) . . ?
C12 C11 C17 120.51(13) . . ?
C17 O12 C10 118.49(11) . . ?
N1 C12 C13 118.52(14) . . ?
N1 C12 C11 123.72(14) . . ?
C13 C12 C11 117.73(14) . . ?
C14 C13 C12 121.42(14) . . ?
C14 C13 H13 121.1(13) . . ?
C12 C13 H13 117.5(13) . . ?
C13 C14 C15 121.02(13) . . ?
C13 C14 H14 118.9(12) . . ?
C15 C14 H14 120.1(12) . . ?
C16 C15 C14 118.73(15) . . ?
C16 C15 H15 119.7(14) . . ?
C14 C15 H15 121.5(14) . . ?
C15 C16 C11 121.70(14) . . ?
C15 C16 H16 119.0(12) . . ?
C11 C16 H16 119.3(12) . . ?
O11 C17 O12 122.42(12) . . ?
O11 C17 C11 125.34(13) . . ?
O12 C17 C11 112.24(12) . . ?
O22 C20 C28 106.01(13) . . ?
O22 C20 C20 107.91(15) . 2_755 ?
C28 C20 C20 113.93(11) . 2_755 ?
O22 C20 H20 107.4(12) . . ?
C28 C20 H20 111.8(12) . . ?
C20 C20 H20 109.5(12) 2_755 . ?
C26 C21 C22 119.63(13) . . ?
C26 C21 C27 119.61(14) . . ?
C22 C21 C27 120.76(13) . . ?
C27 O22 C20 117.81(11) . . ?
N2 C22 C23 118.85(14) . . ?
N2 C22 C21 123.36(13) . . ?
C23 C22 C21 117.77(14) . . ?
C24 C23 C22 121.41(15) . . ?
C24 C23 H23 122.9(14) . . ?
C22 C23 H23 115.6(14) . . ?
C23 C24 C25 120.79(15) . . ?
C23 C24 H24 119.3(14) . . ?
C25 C24 H24 119.9(14) . . ?
C26 C25 C24 119.03(16) . . ?
C26 C25 H25 121.4(13) . . ?
C24 C25 H25 119.5(13) . . ?
C25 C26 C21 121.33(15) . . ?
C25 C26 H26 122.9(14) . . ?
C21 C26 H26 115.8(14) . . ?
O21 C27 O22 122.37(13) . . ?
O21 C27 C21 125.16(14) . . ?
O22 C27 C21 112.48(12) . . ?

loop_
_geom_bond_atom_site_label_1
_geom_bond_atom_site_label_2
_geom_bond_distance
_geom_bond_site_symmetry_2
_geom_bond_publ_flag
N1 C12 1.357(2) . ?
N1 H1B 0.88(3) . ?
N1 H1A 0.85(3) . ?
C18 C10 1.512(2) . ?
C18 H18C 1.01(2) . ?
C18 H18B 0.96(2) . ?
C18 H18A 0.98(2) . ?
N2 C22 1.371(2) . ?
N2 H2A 0.93(3) . ?
N2 H2B 0.93(3) . ?
C28 C20 1.514(2) . ?
C28 H28C 0.97(2) . ?
C28 H28B 0.97(3) . ?
C28 H28A 1.00(2) . ?
C10 O12 1.4560(16) . ?
C10 C10 1.536(3) 2_655 ?
C10 H10 0.979(17) . ?
O11 C17 1.2182(19) . ?
C11 C16 1.405(2) . ?
C11 C12 1.420(2) . ?
C11 C17 1.4751(18) . ?
O12 C17 1.3456(18) . ?
C12 C13 1.416(2) . ?
C13 C14 1.369(2) . ?
C13 H13 0.92(2) . ?
C14 C15 1.399(2) . ?
C14 H14 0.94(2) . ?
C15 C16 1.381(2) . ?
C15 H15 0.99(2) . ?
C16 H16 0.96(2) . ?
C20 O22 1.4544(17) . ?
C20 C20 1.529(3) 2_755 ?
C20 H20 0.96(2) . ?
O21 C27 1.2155(19) . ?
C21 C26 1.408(2) . ?
C21 C22 1.413(2) . ?
C21 C27 1.476(2) . ?
O22 C27 1.3489(18) . ?
C22 C23 1.412(2) . ?
C23 C24 1.371(2) . ?
C23 H23 0.96(2) . ?
C24 C25 1.397(2) . ?
C24 H24 0.93(3) . ?
C25 C26 1.376(2) . ?
C25 H25 0.97(2) . ?
C26 H26 0.93(2) . ?
